data_4104598
loop_
_publ_author_name
'Huaping Li'
'Yunhua Xu'
'Corey V. Hoven'
'Chunzeng Li'
'Jung Hwa Seo'
'Guillermo C. Bazan'

_publ_section_title
;
 Molecular Design, Device Function and Surface Potential of Zwitterionic
 Electron Injection Layers
;
_journal_name_full 'Journal of the American Chemical Society'
_journal_page_first 8903
_journal_page_last 8912
_journal_paper_doi 10.1021/ja9018836
_journal_volume 131
_journal_year 2009
_chemical_formula_sum 'C13 H19 B N8 O2'
_chemical_formula_weight 330.17
_chemical_name_systematic
; 
 ? 
;
_space_group_IT_number 14
_symmetry_cell_setting monoclinic
_symmetry_space_group_name_Hall '-P 2ybc'
_symmetry_space_group_name_H-M 'P 1 21/c 1'
_atom_sites_solution_hydrogens geom
_atom_sites_solution_primary direct
_atom_sites_solution_secondary difmap
_audit_creation_method SHELXL-97
_cell_angle_alpha 90.00
_cell_angle_beta 92.27(3)
_cell_angle_gamma 90.00
_cell_formula_units_Z 4
_cell_length_a 6.753(6)
_cell_length_b 22.44(2)
_cell_length_c 10.447(9)
_cell_measurement_temperature 150(2)
_cell_volume 1582(2)
_computing_structure_refinement 'SHELXL-97 (Sheldrick, 1997)'
_computing_structure_solution 'SHELXS-97 (Sheldrick, 1990)'
_diffrn_ambient_temperature 150(2)
_diffrn_measured_fraction_theta_full 0.978
_diffrn_measured_fraction_theta_max 0.978
_diffrn_measurement_device_type 'ccd area detector'
_diffrn_measurement_method 'omega scan'
_diffrn_radiation_monochromator graphite
_diffrn_radiation_source 'fine-focus sealed tube'
_diffrn_radiation_type MoK\a
_diffrn_radiation_wavelength 0.71073
_diffrn_reflns_av_R_equivalents 0.5563
_diffrn_reflns_av_sigmaI/netI 0.7557
_diffrn_reflns_limit_h_max 8
_diffrn_reflns_limit_h_min -7
_diffrn_reflns_limit_k_max 26
_diffrn_reflns_limit_k_min -25
_diffrn_reflns_limit_l_max 12
_diffrn_reflns_limit_l_min -11
_diffrn_reflns_number 7443
_diffrn_reflns_theta_full 25.07
_diffrn_reflns_theta_max 25.07
_diffrn_reflns_theta_min 1.82
_exptl_absorpt_coefficient_mu 0.099
_exptl_absorpt_correction_T_max 0.280
_exptl_absorpt_correction_T_min 0.228
_exptl_absorpt_correction_type empirical
_exptl_absorpt_process_details 'psi scan'
_exptl_crystal_colour colorless
_exptl_crystal_density_diffrn 1.387
_exptl_crystal_description block
_exptl_crystal_F_000 696
_exptl_crystal_size_max 0.08
_exptl_crystal_size_mid 0.06
_exptl_crystal_size_min 0.06
_refine_diff_density_max 0.415
_refine_diff_density_min -0.420
_refine_diff_density_rms 0.103
_refine_ls_extinction_method none
_refine_ls_goodness_of_fit_ref 0.902
_refine_ls_hydrogen_treatment mixed
_refine_ls_matrix_type full
_refine_ls_number_parameters 111
_refine_ls_number_reflns 2738
_refine_ls_number_restraints 4
_refine_ls_restrained_S_all 0.902
_refine_ls_R_factor_all 0.4703
_refine_ls_R_factor_gt 0.1622
_refine_ls_shift/su_max 0.000
_refine_ls_shift/su_mean 0.000
_refine_ls_structure_factor_coef Fsqd
_refine_ls_weighting_details 'calc w=1/[\s^2^(Fo^2^)+(0.0877P)^2^+0.0000P] where P=(Fo^2^+2Fc^2^)/3'
_refine_ls_weighting_scheme calc
_refine_ls_wR_factor_gt 0.2701
_refine_ls_wR_factor_ref 0.4084
_reflns_number_gt 538
_reflns_number_total 2738
_reflns_threshold_expression >2sigma(I)
_cod_data_source_file ja9018836_si_002.cif
_cod_data_source_block li5
_cod_database_code 4104598

loop_
_symmetry_equiv_pos_as_xyz
'x, y, z'
'-x, y+1/2, -z+1/2'
'-x, -y, -z'
'x, -y-1/2, z-1/2'

loop_
_atom_site_label
_atom_site_type_symbol
_atom_site_fract_x
_atom_site_fract_y
_atom_site_fract_z
_atom_site_U_iso_or_equiv
_atom_site_adp_type
_atom_site_occupancy
_atom_site_symmetry_multiplicity
_atom_site_calc_flag
_atom_site_refinement_flags
B B 0.612(3) 0.3576(9) 0.6687(17) 0.041(5) Uiso 1 1 d .
C1 C 0.4320(19) 0.4390(6) 0.7931(14) 0.036(4) Uiso 1 1 d .
H1 H 0.4753 0.4254 0.8734 0.043 Uiso 1 1 calc R
C2 C 0.280(2) 0.4894(7) 0.6455(14) 0.039(4) Uiso 1 1 d .
H2 H 0.1987 0.5172 0.6033 0.046 Uiso 1 1 calc R
C3 C 0.3864(19) 0.4470(6) 0.5893(15) 0.037(4) Uiso 1 1 d .
H3 H 0.3940 0.4401 0.5019 0.044 Uiso 1 1 calc R
C4 C 0.230(2) 0.5226(6) 0.8757(13) 0.039(4) Uiso 1 1 d .
H4A H 0.2224 0.4996 0.9528 0.059 Uiso 1 1 calc R
H4B H 0.0995 0.5362 0.8495 0.059 Uiso 1 1 calc R
H4C H 0.3148 0.5564 0.8912 0.059 Uiso 1 1 calc R
C5 C 0.8785(19) 0.4030(7) 0.8279(13) 0.032(4) Uiso 1 1 d .
H5 H 0.8802 0.4409 0.7916 0.038 Uiso 1 1 calc R
C6 C 0.944(2) 0.3280(7) 0.9466(15) 0.044(4) Uiso 1 1 d .
H6 H 1.0038 0.3041 1.0096 0.053 Uiso 1 1 calc R
C7 C 0.802(2) 0.3095(8) 0.8629(15) 0.051(5) Uiso 1 1 d .
H7 H 0.7436 0.2720 0.8589 0.061 Uiso 1 1 calc R
C8 C 0.510(2) 0.2506(7) 0.6212(14) 0.042(4) Uiso 1 1 d .
H8 H 0.6108 0.2433 0.5654 0.051 Uiso 1 1 calc R
C9 C 0.262(2) 0.2400(7) 0.7380(14) 0.045(5) Uiso 1 1 d .
H9 H 0.1546 0.2231 0.7775 0.054 Uiso 1 1 calc R
C10 C 0.319(2) 0.2973(7) 0.7531(15) 0.046(5) Uiso 1 1 d .
H10 H 0.2638 0.3258 0.8056 0.055 Uiso 1 1 calc R
C11 C 0.907(2) 0.3719(7) 0.5249(14) 0.043(4) Uiso 1 1 d .
H11 H 1.0000 0.3810 0.5897 0.051 Uiso 1 1 calc R
C12 C 0.776(2) 0.3554(7) 0.3416(15) 0.045(4) Uiso 1 1 d .
H12 H 0.7583 0.3512 0.2533 0.054 Uiso 1 1 calc R
C13 C 0.630(2) 0.3490(7) 0.4270(14) 0.041(4) Uiso 1 1 d .
H13 H 0.4985 0.3386 0.4083 0.049 Uiso 1 1 calc R
H1A H 0.315(15) 0.423(4) 0.137(6) 0.013(17) Uiso 1 1 d D
H2A H 0.103(3) 0.458(5) 0.307(10) 0.013(17) Uiso 1 1 d D
H1B H 0.237(7) 0.404(5) 0.038(8) 0.013(17) Uiso 1 1 d D
H2B H 0.276(13) 0.446(5) 0.236(6) 0.013(17) Uiso 1 1 d D
N1 N 0.4814(15) 0.4158(5) 0.6858(11) 0.031(3) Uiso 1 1 d .
N2 N 0.3110(16) 0.4851(5) 0.7729(11) 0.033(3) Uiso 1 1 d .
N3 N 0.7598(16) 0.3579(6) 0.7833(11) 0.037(3) Uiso 1 1 d .
N4 N 0.9894(17) 0.3872(6) 0.9271(12) 0.047(4) Uiso 1 1 d .
N5 N 0.4754(16) 0.3050(5) 0.6755(11) 0.034(3) Uiso 1 1 d .
N6 N 0.3820(17) 0.2096(6) 0.6570(12) 0.042(4) Uiso 1 1 d .
N7 N 0.7136(16) 0.3609(5) 0.5456(11) 0.036(3) Uiso 1 1 d .
N8 N 0.9476(16) 0.3686(5) 0.4036(11) 0.036(3) Uiso 1 1 d .
O1 O 0.3427(16) 0.4036(5) 0.0758(10) 0.045(3) Uiso 1 1 d D
O2 O 0.2200(16) 0.4568(5) 0.2984(11) 0.049(3) Uiso 1 1 d D

loop_
_atom_type_symbol
_atom_type_description
_atom_type_scat_dispersion_real
_atom_type_scat_dispersion_imag
_atom_type_scat_source
C C 0.0033 0.0016 'International Tables Vol C Tables 4.2.6.8 and 6.1.1.4'
H H 0.0000 0.0000 'International Tables Vol C Tables 4.2.6.8 and 6.1.1.4'
B B 0.0013 0.0007 'International Tables Vol C Tables 4.2.6.8 and 6.1.1.4'
N N 0.0061 0.0033 'International Tables Vol C Tables 4.2.6.8 and 6.1.1.4'
O O 0.0106 0.0060 'International Tables Vol C Tables 4.2.6.8 and 6.1.1.4'

loop_
_geom_angle_atom_site_label_1
_geom_angle_atom_site_label_2
_geom_angle_atom_site_label_3
_geom_angle
N7 B N5 112.8(14)
N7 B N3 111.7(12)
N5 B N3 110.5(13)
N7 B N1 109.5(13)
N5 B N1 107.1(12)
N3 B N1 104.9(12)
N1 C1 N2 110.8(13)
N1 C1 H1 124.6
N2 C1 H1 124.6
C3 C2 N2 108.4(14)
C3 C2 H2 125.8
N2 C2 H2 125.8
C2 C3 N1 106.6(13)
C2 C3 H3 126.7
N1 C3 H3 126.7
N2 C4 H4A 109.5
N2 C4 H4B 109.5
H4A C4 H4B 109.5
N2 C4 H4C 109.5
H4A C4 H4C 109.5
H4B C4 H4C 109.5
N4 C5 N3 112.4(14)
N4 C5 H5 123.8
N3 C5 H5 123.8
C7 C6 N4 111.2(15)
C7 C6 H6 124.4
N4 C6 H6 124.4
C6 C7 N3 105.9(15)
C6 C7 H7 127.1
N3 C7 H7 127.1
N6 C8 N5 112.4(14)
N6 C8 H8 123.8
N5 C8 H8 123.8
C10 C9 N6 111.8(15)
C10 C9 H9 124.1
N6 C9 H9 124.1
C9 C10 N5 106.0(15)
C9 C10 H10 127.0
N5 C10 H10 127.0
N8 C11 N7 112.8(13)
N8 C11 H11 123.6
N7 C11 H11 123.6
N8 C12 C13 110.0(14)
N8 C12 H12 125.0
C13 C12 H12 125.0
C12 C13 N7 106.8(13)
C12 C13 H13 126.6
N7 C13 H13 126.6
C1 N1 C3 107.7(12)
C1 N1 B 126.3(12)
C3 N1 B 125.8(12)
C1 N2 C2 106.6(12)
C1 N2 C4 124.6(12)
C2 N2 C4 128.8(12)
C5 N3 C7 105.8(12)
C5 N3 B 128.9(13)
C7 N3 B 125.3(13)
C5 N4 C6 104.7(13)
C10 N5 C8 106.2(13)
C10 N5 B 128.2(13)
C8 N5 B 124.5(13)
C8 N6 C9 103.6(14)
C11 N7 C13 104.9(13)
C11 N7 B 129.0(13)
C13 N7 B 125.9(12)
C11 N8 C12 105.5(12)
H1A O1 H1B 99(9)
H2A O2 H2B 127(10)

loop_
_geom_bond_atom_site_label_1
_geom_bond_atom_site_label_2
_geom_bond_distance
B N7 1.48(2)
B N5 1.50(2)
B N3 1.527(19)
B N1 1.59(2)
C1 N1 1.292(16)
C1 N2 1.329(16)
C1 H1 0.9300
C2 C3 1.342(18)
C2 N2 1.343(17)
C2 H2 0.9300
C3 N1 1.366(16)
C3 H3 0.9300
C4 N2 1.487(16)
C4 H4A 0.9600
C4 H4B 0.9600
C4 H4C 0.9600
C5 N4 1.304(16)
C5 N3 1.362(16)
C5 H5 0.9300
C6 C7 1.336(19)
C6 N4 1.381(18)
C6 H6 0.9300
C7 N3 1.390(17)
C7 H7 0.9300
C8 N6 1.324(17)
C8 N5 1.371(17)
C8 H8 0.9300
C9 C10 1.351(19)
C9 N6 1.375(17)
C9 H9 0.9300
C10 N5 1.366(17)
C10 H10 0.9300
C11 N8 1.310(16)
C11 N7 1.352(16)
C11 H11 0.9300
C12 N8 1.341(15)
C12 C13 1.362(18)
C12 H12 0.9300
C13 N7 1.368(16)
C13 H13 0.9300
O1 H1A 0.805(10)
O1 H1B 0.801(10)
O2 H2A 0.798(10)
O2 H2B 0.804(10)

loop_
_geom_torsion_atom_site_label_1
_geom_torsion_atom_site_label_2
_geom_torsion_atom_site_label_3
_geom_torsion_atom_site_label_4
_geom_torsion
N2 C2 C3 N1 0.9(16)
N4 C6 C7 N3 2.3(18)
N6 C9 C10 N5 2.6(17)
N8 C12 C13 N7 2.3(18)
N2 C1 N1 C3 -1.1(16)
N2 C1 N1 B -175.7(13)
C2 C3 N1 C1 0.1(15)
C2 C3 N1 B 174.8(13)
N7 B N1 C1 -153.3(13)
N5 B N1 C1 84.1(17)
N3 B N1 C1 -33.3(19)
N7 B N1 C3 33.1(19)
N5 B N1 C3 -89.5(16)
N3 B N1 C3 153.1(13)
N1 C1 N2 C2 1.6(16)
N1 C1 N2 C4 -178.6(12)
C3 C2 N2 C1 -1.5(16)
C3 C2 N2 C4 178.7(13)
N4 C5 N3 C7 0.0(17)
N4 C5 N3 B -178.8(13)
C6 C7 N3 C5 -1.4(16)
C6 C7 N3 B 177.5(14)
N7 B N3 C5 69(2)
N5 B N3 C5 -164.6(13)
N1 B N3 C5 -49.5(18)
N7 B N3 C7 -109.6(17)
N5 B N3 C7 17(2)
N1 B N3 C7 131.9(14)
N3 C5 N4 C6 1.4(17)
C7 C6 N4 C5 -2.3(18)
C9 C10 N5 C8 -2.5(15)
C9 C10 N5 B -170.9(13)
N6 C8 N5 C10 1.6(16)
N6 C8 N5 B 170.6(13)
N7 B N5 C10 -158.8(13)
N3 B N5 C10 75.4(18)
N1 B N5 C10 -38.3(19)
N7 B N5 C8 35(2)
N3 B N5 C8 -91.1(17)
N1 B N5 C8 155.2(12)
N5 C8 N6 C9 -0.1(16)
C10 C9 N6 C8 -1.6(16)
N8 C11 N7 C13 0.8(17)
N8 C11 N7 B 176.7(15)
C12 C13 N7 C11 -1.9(17)
C12 C13 N7 B -177.9(15)
N5 B N7 C11 -134.9(15)
N3 B N7 C11 -10(2)
N1 B N7 C11 105.9(16)
N5 B N7 C13 40(2)
N3 B N7 C13 165.3(13)
N1 B N7 C13 -79.0(18)
N7 C11 N8 C12 0.6(18)
C13 C12 N8 C11 -1.8(18)
